data_4084854
loop_
_publ_author_name
'Dang, Liang'
'Song, Haibin'
'Wang, Baiquan'

_publ_section_title
;
 Synthesis, Structures, and Norbornene Polymerization Behavior
 ofo-Aryloxide-Substituted NHC-Ligated \s, \p-Cycloalkenyl Palladium
 Complexes
;
_journal_issue 23
_journal_name_full Organometallics
_journal_page_first 6812
_journal_paper_doi 10.1021/om500839w
_journal_volume 33
_journal_year 2014
_chemical_formula_moiety 'C32 H48 N2 O3 Pd'
_chemical_formula_sum 'C32 H48 N2 O3 Pd'
_chemical_formula_weight 615.12
_chemical_name_systematic
; 
 ? 
;
_space_group_crystal_system triclinic
_space_group_IT_number 2
_space_group_name_Hall '-P 1'
_space_group_name_H-M_alt 'P -1'
_symmetry_space_group_name_Hall '-P 1'
_symmetry_space_group_name_H-M 'P -1'
_atom_sites_solution_hydrogens mixed
_atom_sites_solution_primary direct
_atom_sites_solution_secondary difmap
_audit_creation_method SHELXL-2013
_cell_angle_alpha 107.1010(10)
_cell_angle_beta 100.507(8)
_cell_angle_gamma 99.836(4)
_cell_formula_units_Z 2
_cell_length_a 7.745(4)
_cell_length_b 14.191(8)
_cell_length_c 14.617(9)
_cell_measurement_reflns_used 6092
_cell_measurement_temperature 113(2)
_cell_measurement_theta_max 30.20
_cell_measurement_theta_min 1.50
_cell_volume 1466.1(14)
_computing_cell_refinement 'CrystalClear-SM Expert 2.0 r4'
_computing_data_collection 'CrystalClear-SM Expert 2.0 r4 (Rigaku, 2009)'
_computing_data_reduction 'CrystalClear-SM Expert 2.0 r4'
_computing_molecular_graphics 'CrystalStructure 4.0'
_computing_publication_material 'CrystalStructure 4.0 (Rigaku, 2009)'
_computing_structure_refinement 'SHELXL-2013 (Sheldrick, 2013)'
_computing_structure_solution 'DIRDIF99-PATTY (Gould, et al., 1999)'
_diffrn_ambient_temperature 113(2)
_diffrn_detector_area_resol_mean 14.222
_diffrn_measured_fraction_theta_full 0.997
_diffrn_measured_fraction_theta_max 0.955
_diffrn_measurement_device_type 'Rigaku Saturn724 CCD'
_diffrn_measurement_method \w
_diffrn_radiation_type MoK\a
_diffrn_radiation_wavelength 0.71075
_diffrn_reflns_av_R_equivalents 0.0428
_diffrn_reflns_av_unetI/netI 0.0731
_diffrn_reflns_Laue_measured_fraction_full 0.997
_diffrn_reflns_Laue_measured_fraction_max 0.955
_diffrn_reflns_limit_h_max 10
_diffrn_reflns_limit_h_min -10
_diffrn_reflns_limit_k_max 19
_diffrn_reflns_limit_k_min -19
_diffrn_reflns_limit_l_max 20
_diffrn_reflns_limit_l_min -20
_diffrn_reflns_number 18951
_diffrn_reflns_point_group_measured_fraction_full 0.997
_diffrn_reflns_point_group_measured_fraction_max 0.955
_diffrn_reflns_theta_full 25.242
_diffrn_reflns_theta_max 30.070
_diffrn_reflns_theta_min 1.504
_exptl_absorpt_coefficient_mu 0.668
_exptl_absorpt_correction_T_max 0.911
_exptl_absorpt_correction_T_min 0.779
_exptl_absorpt_correction_type multi-scan
_exptl_absorpt_process_details 'Jacobson, R. (1998) Private communication'
_exptl_crystal_colour colorless
_exptl_crystal_density_diffrn 1.393
_exptl_crystal_density_method 'not measured'
_exptl_crystal_description prism
_exptl_crystal_F_000 648
_exptl_crystal_size_max 0.220
_exptl_crystal_size_mid 0.160
_exptl_crystal_size_min 0.140
_refine_diff_density_max 0.781
_refine_diff_density_min -0.784
_refine_diff_density_rms 0.084
_refine_ls_extinction_coef 0.0043(4)
_refine_ls_extinction_expression Fc^*^=kFc[1+0.001xFc^2^\l^3^/sin(2\q)]^-1/4^
_refine_ls_extinction_method SHELXL
_refine_ls_goodness_of_fit_ref 1.003
_refine_ls_hydrogen_treatment mixed
_refine_ls_matrix_type full
_refine_ls_number_parameters 359
_refine_ls_number_reflns 8202
_refine_ls_number_restraints 3
_refine_ls_restrained_S_all 1.008
_refine_ls_R_factor_all 0.0355
_refine_ls_R_factor_gt 0.0285
_refine_ls_shift/su_max 0.001
_refine_ls_shift/su_mean 0.000
_refine_ls_structure_factor_coef Fsqd
_refine_ls_weighting_details
; 
 w=1/[\s^2^(Fo^2^)+(0.0176P)^2^] 
 where P=(Fo^2^+2Fc^2^)/3 
;
_refine_ls_weighting_scheme calc
_refine_ls_wR_factor_gt 0.0683
_refine_ls_wR_factor_ref 0.0696
_reflns_Friedel_coverage 0.000
_reflns_number_gt 6502
_reflns_number_total 8202
_reflns_threshold_expression 'I > 2\s(I)'
_cod_data_source_file om500839w_si_002.cif
_cod_data_source_block m130414c
_cod_depositor_comments 'Adding full bibliography for 4084851--4084854.cif.'
_cod_database_code 4084854
_shelx_space_group_comment
; 
The symmetry employed for this shelxl refinement is uniquely defined 
by the following loop, which should always be used as a source of 
symmetry information in preference to the above space-group names. 
They are only intended as comments. 
;
_shelx_estimated_absorpt_t_min 0.867
_shelx_estimated_absorpt_t_max 0.912
_shelxl_version_number 2013-2

loop_
_space_group_symop_operation_xyz
'x, y, z'
'-x, -y, -z'

loop_
_atom_site_label
_atom_site_type_symbol
_atom_site_fract_x
_atom_site_fract_y
_atom_site_fract_z
_atom_site_U_iso_or_equiv
_atom_site_adp_type
_atom_site_occupancy
_atom_site_site_symmetry_order
_atom_site_calc_flag
_atom_site_refinement_flags_posn
_atom_site_refinement_flags_adp
Pd1 Pd 0.03061(2) 0.09950(2) 0.25942(2) 0.00973(5) Uani 1 1 d . .
O1 O -0.21360(17) 0.01020(9) 0.26932(10) 0.0109(3) Uani 1 1 d . .
O2 O 0.51140(17) 0.31315(10) 0.33538(10) 0.0142(3) Uani 1 1 d . .
O3 O 0.7242(3) 0.17699(15) 0.40598(13) 0.0423(5) Uani 1 1 d D .
H3A H 0.727(4) 0.1156(16) 0.3481(18) 0.063 Uiso 1 1 d D U
H3B H 0.637(3) 0.1974(19) 0.3608(19) 0.063 Uiso 1 1 d D U
N1 N 0.0828(2) -0.04061(11) 0.36815(12) 0.0100(3) Uani 1 1 d . .
N2 N 0.2655(2) 0.10302(12) 0.45782(12) 0.0123(3) Uani 1 1 d . .
C1 C 0.1459(2) 0.05491(14) 0.36863(14) 0.0101(4) Uani 1 1 d . .
C2 C 0.1641(3) -0.05228(15) 0.45540(15) 0.0141(4) Uani 1 1 d . .
H2 H 0.1432 -0.1123 0.4723 0.017 Uiso 1 1 calc R U
C3 C 0.2776(3) 0.03683(15) 0.51155(15) 0.0157(4) Uani 1 1 d . .
H3 H 0.3523 0.0521 0.5758 0.019 Uiso 1 1 calc R U
C4 C -0.0588(2) -0.11655(13) 0.29170(14) 0.0095(4) Uani 1 1 d . .
C5 C -0.2096(2) -0.08700(14) 0.24946(14) 0.0100(4) Uani 1 1 d . .
C6 C -0.3596(2) -0.16743(14) 0.18504(14) 0.0101(4) Uani 1 1 d . .
C7 C -0.3390(2) -0.26663(14) 0.16286(14) 0.0119(4) Uani 1 1 d . .
H7 H -0.4379 -0.3194 0.1187 0.014 Uiso 1 1 calc R U
C8 C -0.1837(3) -0.29450(14) 0.20068(15) 0.0117(4) Uani 1 1 d . .
C9 C -0.0435(2) -0.21646(14) 0.26768(14) 0.0116(4) Uani 1 1 d . .
H9 H 0.0634 -0.2315 0.2973 0.014 Uiso 1 1 calc R U
C10 C -0.5383(2) -0.14439(14) 0.14387(14) 0.0118(4) Uani 1 1 d . .
C11 C -0.5106(3) -0.07643(15) 0.08043(15) 0.0158(4) Uani 1 1 d . .
H11A H -0.4299 -0.0106 0.1218 0.024 Uiso 1 1 calc R U
H11B H -0.6276 -0.0664 0.0515 0.024 Uiso 1 1 calc R U
H11C H -0.4566 -0.1091 0.0275 0.024 Uiso 1 1 calc R U
C12 C -0.6836(3) -0.24103(15) 0.07946(16) 0.0182(4) Uani 1 1 d . .
H12A H -0.6434 -0.2756 0.0214 0.027 Uiso 1 1 calc R U
H12B H -0.7969 -0.2228 0.0580 0.027 Uiso 1 1 calc R U
H12C H -0.7031 -0.2863 0.1178 0.027 Uiso 1 1 calc R U
C13 C -0.6143(3) -0.08932(15) 0.22978(15) 0.0163(4) Uani 1 1 d . .
H13A H -0.6385 -0.1334 0.2688 0.024 Uiso 1 1 calc R U
H13B H -0.7269 -0.0732 0.2031 0.024 Uiso 1 1 calc R U
H13C H -0.5258 -0.0264 0.2720 0.024 Uiso 1 1 calc R U
C14 C -0.1748(3) -0.40629(14) 0.16788(16) 0.0162(4) Uani 1 1 d . .
C15 C -0.1886(3) -0.44435(16) 0.05652(17) 0.0268(5) Uani 1 1 d . .
H15A H -0.0884 -0.4036 0.0420 0.040 Uiso 1 1 calc R U
H15B H -0.3037 -0.4381 0.0208 0.040 Uiso 1 1 calc R U
H15C H -0.1826 -0.5157 0.0356 0.040 Uiso 1 1 calc R U
C16 C -0.3322(3) -0.47083(15) 0.19020(18) 0.0237(5) Uani 1 1 d . .
H16A H -0.3251 -0.5420 0.1695 0.036 Uiso 1 1 calc R U
H16B H -0.4474 -0.4651 0.1541 0.036 Uiso 1 1 calc R U
H16C H -0.3242 -0.4465 0.2613 0.036 Uiso 1 1 calc R U
C17 C 0.0016(3) -0.42164(15) 0.22134(19) 0.0265(5) Uani 1 1 d . .
H17A H 0.1042 -0.3819 0.2077 0.040 Uiso 1 1 calc R U
H17B H 0.0022 -0.4937 0.1980 0.040 Uiso 1 1 calc R U
H17C H 0.0114 -0.3991 0.2926 0.040 Uiso 1 1 calc R U
C18 C 0.3494(3) 0.21279(14) 0.49509(15) 0.0157(4) Uani 1 1 d . .
H18 H 0.3933 0.2317 0.4412 0.019 Uiso 1 1 calc R U
C19 C 0.2056(3) 0.27147(16) 0.52218(17) 0.0231(5) Uani 1 1 d . .
H19A H 0.1016 0.2504 0.4651 0.035 Uiso 1 1 calc R U
H19B H 0.2575 0.3445 0.5410 0.035 Uiso 1 1 calc R U
H19C H 0.1663 0.2569 0.5777 0.035 Uiso 1 1 calc R U
C20 C 0.5088(3) 0.24076(17) 0.58325(17) 0.0270(5) Uani 1 1 d . .
H20A H 0.4666 0.2269 0.6383 0.041 Uiso 1 1 calc R U
H20B H 0.5670 0.3131 0.6029 0.041 Uiso 1 1 calc R U
H20C H 0.5960 0.2004 0.5655 0.041 Uiso 1 1 calc R U
C21 C -0.0882(3) 0.11405(15) 0.11534(15) 0.0148(4) Uani 1 1 d . .
H21 H -0.1372 0.0427 0.0901 0.018 Uiso 1 1 calc R U
C22 C -0.1469(3) 0.17917(15) 0.18287(15) 0.0150(4) Uani 1 1 d . .
H22 H -0.2337 0.1585 0.2158 0.018 Uiso 1 1 calc R U
C23 C -0.0598(3) 0.28916(14) 0.20072(16) 0.0165(4) Uani 1 1 d . .
H23A H -0.0034 0.3258 0.2718 0.020 Uiso 1 1 calc R U
H23B H -0.1499 0.3240 0.1772 0.020 Uiso 1 1 calc R U
C24 C 0.0863(3) 0.28333(14) 0.13979(15) 0.0148(4) Uani 1 1 d . .
H24 H 0.0621 0.3186 0.0905 0.018 Uiso 1 1 calc R U
C25 C 0.0650(3) 0.16758(15) 0.08422(15) 0.0145(4) Uani 1 1 d . .
H25 H 0.0383 0.1513 0.0110 0.017 Uiso 1 1 calc R U
C26 C 0.2502(3) 0.15182(14) 0.12553(15) 0.0135(4) Uani 1 1 d . .
H26 H 0.2771 0.0874 0.0871 0.016 Uiso 1 1 calc R U
C27 C 0.2671(2) 0.16796(14) 0.23767(14) 0.0107(4) Uani 1 1 d . .
H27 H 0.3670 0.1387 0.2626 0.013 Uiso 1 1 calc R U
C28 C 0.3210(2) 0.28391(14) 0.28571(15) 0.0121(4) Uani 1 1 d . .
H28 H 0.2453 0.3084 0.3321 0.015 Uiso 1 1 calc R U
C29 C 0.2887(3) 0.32080(14) 0.19663(15) 0.0134(4) Uani 1 1 d . .
H29 H 0.3409 0.3948 0.2121 0.016 Uiso 1 1 calc R U
C30 C 0.3744(3) 0.25009(14) 0.12693(15) 0.0156(4) Uani 1 1 d . .
H30A H 0.5037 0.2565 0.1558 0.019 Uiso 1 1 calc R U
H30B H 0.3584 0.2582 0.0611 0.019 Uiso 1 1 calc R U
C31 C 0.5648(3) 0.41238(14) 0.40722(16) 0.0180(4) Uani 1 1 d . .
H31A H 0.4993 0.4152 0.4598 0.022 Uiso 1 1 calc R U
H31B H 0.5349 0.4626 0.3759 0.022 Uiso 1 1 calc R U
C32 C 0.7653(3) 0.43696(17) 0.45090(19) 0.0316(6) Uani 1 1 d . .
H32A H 0.7948 0.3846 0.4780 0.047 Uiso 1 1 calc R U
H32B H 0.8023 0.5031 0.5037 0.047 Uiso 1 1 calc R U
H32C H 0.8296 0.4392 0.3994 0.047 Uiso 1 1 calc R U

loop_
_atom_site_aniso_label
_atom_site_aniso_U_11
_atom_site_aniso_U_22
_atom_site_aniso_U_33
_atom_site_aniso_U_23
_atom_site_aniso_U_13
_atom_site_aniso_U_12
Pd1 0.00936(7) 0.00838(7) 0.01096(8) 0.00379(6) 0.00070(5) 0.00187(5)
O1 0.0101(6) 0.0081(6) 0.0152(8) 0.0044(6) 0.0033(5) 0.0029(5)
O2 0.0102(7) 0.0122(7) 0.0161(8) 0.0016(6) 0.0006(6) 0.0006(5)
O3 0.0526(13) 0.0468(12) 0.0299(11) 0.0105(10) 0.0056(9) 0.0274(10)
N1 0.0085(7) 0.0106(8) 0.0105(9) 0.0038(7) 0.0014(6) 0.0019(6)
N2 0.0129(8) 0.0110(8) 0.0117(9) 0.0035(7) 0.0012(6) 0.0021(6)
C1 0.0079(8) 0.0126(9) 0.0107(10) 0.0046(8) 0.0026(7) 0.0034(7)
C2 0.0142(10) 0.0156(10) 0.0149(11) 0.0096(9) 0.0016(8) 0.0042(7)
C3 0.0149(10) 0.0192(10) 0.0130(11) 0.0088(9) -0.0010(8) 0.0028(8)
C4 0.0096(9) 0.0095(9) 0.0092(10) 0.0031(8) 0.0027(7) 0.0010(7)
C5 0.0115(9) 0.0093(9) 0.0109(10) 0.0041(8) 0.0054(7) 0.0025(7)
C6 0.0105(9) 0.0118(9) 0.0093(10) 0.0044(8) 0.0038(7) 0.0028(7)
C7 0.0119(9) 0.0099(9) 0.0126(10) 0.0027(8) 0.0038(7) 0.0003(7)
C8 0.0145(9) 0.0089(9) 0.0138(10) 0.0055(8) 0.0062(8) 0.0025(7)
C9 0.0106(9) 0.0114(9) 0.0154(11) 0.0065(8) 0.0047(7) 0.0041(7)
C10 0.0099(9) 0.0123(9) 0.0119(10) 0.0036(8) 0.0003(7) 0.0026(7)
C11 0.0162(10) 0.0169(10) 0.0150(11) 0.0077(9) 0.0009(8) 0.0050(8)
C12 0.0136(10) 0.0151(10) 0.0209(12) 0.0035(9) -0.0014(8) 0.0014(7)
C13 0.0123(10) 0.0205(11) 0.0193(12) 0.0086(9) 0.0056(8) 0.0066(8)
C14 0.0142(10) 0.0109(9) 0.0231(12) 0.0058(9) 0.0030(8) 0.0034(7)
C15 0.0327(13) 0.0172(11) 0.0294(14) 0.0022(10) 0.0114(11) 0.0089(9)
C16 0.0247(12) 0.0118(10) 0.0358(15) 0.0100(10) 0.0084(10) 0.0028(8)
C17 0.0209(12) 0.0121(10) 0.0459(16) 0.0098(10) 0.0035(10) 0.0072(8)
C18 0.0165(10) 0.0123(9) 0.0132(11) 0.0039(8) -0.0019(8) -0.0029(7)
C19 0.0283(12) 0.0156(11) 0.0253(13) 0.0060(10) 0.0085(10) 0.0045(9)
C20 0.0244(12) 0.0221(12) 0.0245(13) 0.0043(10) -0.0051(10) -0.0025(9)
C21 0.0149(10) 0.0130(9) 0.0158(11) 0.0092(8) -0.0031(8) 0.0011(7)
C22 0.0108(9) 0.0172(10) 0.0186(11) 0.0105(9) 0.0010(8) 0.0025(7)
C23 0.0143(10) 0.0130(10) 0.0240(12) 0.0084(9) 0.0036(8) 0.0057(7)
C24 0.0160(10) 0.0126(9) 0.0182(11) 0.0093(9) 0.0027(8) 0.0039(7)
C25 0.0178(10) 0.0147(10) 0.0114(10) 0.0065(8) 0.0016(8) 0.0029(7)
C26 0.0146(10) 0.0123(9) 0.0138(11) 0.0039(8) 0.0038(8) 0.0046(7)
C27 0.0093(9) 0.0110(9) 0.0121(10) 0.0041(8) 0.0019(7) 0.0034(7)
C28 0.0093(9) 0.0110(9) 0.0147(11) 0.0031(8) 0.0023(7) 0.0019(7)
C29 0.0129(9) 0.0110(9) 0.0173(11) 0.0069(8) 0.0034(8) 0.0019(7)
C30 0.0166(10) 0.0162(10) 0.0176(11) 0.0090(9) 0.0070(8) 0.0043(8)
C31 0.0174(10) 0.0120(10) 0.0203(12) 0.0030(9) 0.0011(8) 0.0001(8)
C32 0.0194(12) 0.0194(12) 0.0416(16) 0.0005(11) -0.0054(11) -0.0016(9)

loop_
_atom_type_symbol
_atom_type_description
_atom_type_scat_dispersion_real
_atom_type_scat_dispersion_imag
_atom_type_scat_source
C C 0.0033 0.0016 'International Tables Vol C Tables 4.2.6.8 and 6.1.1.4'
H H 0.0000 0.0000 'International Tables Vol C Tables 4.2.6.8 and 6.1.1.4'
N N 0.0061 0.0033 'International Tables Vol C Tables 4.2.6.8 and 6.1.1.4'
O O 0.0106 0.0060 'International Tables Vol C Tables 4.2.6.8 and 6.1.1.4'
Pd Pd -0.9988 1.0072 'International Tables Vol C Tables 4.2.6.8 and 6.1.1.4'

loop_
_geom_angle_atom_site_label_1
_geom_angle_atom_site_label_2
_geom_angle_atom_site_label_3
_geom_angle
C1 Pd1 C27 96.07(8)
C1 Pd1 O1 83.56(7)
C27 Pd1 O1 172.67(6)
C1 Pd1 C21 166.18(7)
C27 Pd1 C21 83.12(8)
O1 Pd1 C21 95.48(6)
C1 Pd1 C22 157.93(7)
C27 Pd1 C22 95.82(8)
O1 Pd1 C22 86.94(7)
C21 Pd1 C22 34.84(7)
C5 O1 Pd1 111.79(11)
C31 O2 C28 113.00(14)
H3A O3 H3B 90.6(14)
C1 N1 C2 110.63(16)
C1 N1 C4 124.85(16)
C2 N1 C4 124.34(16)
C1 N2 C3 110.24(16)
C1 N2 C18 123.36(16)
C3 N2 C18 125.95(17)
N1 C1 N2 105.00(16)
N1 C1 Pd1 119.58(14)
N2 C1 Pd1 134.67(14)
C3 C2 N1 107.16(17)
C3 C2 H2 126.4
N1 C2 H2 126.4
C2 C3 N2 106.97(18)
C2 C3 H3 126.5
N2 C3 H3 126.5
C9 C4 C5 123.68(17)
C9 C4 N1 117.66(17)
C5 C4 N1 118.55(16)
O1 C5 C4 121.78(17)
O1 C5 C6 121.95(17)
C4 C5 C6 116.27(17)
C7 C6 C5 118.07(17)
C7 C6 C10 121.30(17)
C5 C6 C10 120.61(16)
C6 C7 C8 124.91(18)
C6 C7 H7 117.5
C8 C7 H7 117.5
C9 C8 C7 116.42(17)
C9 C8 C14 123.49(17)
C7 C8 C14 120.08(17)
C4 C9 C8 120.37(18)
C4 C9 H9 119.8
C8 C9 H9 119.8
C6 C10 C12 112.48(16)
C6 C10 C11 110.92(15)
C12 C10 C11 107.64(17)
C6 C10 C13 109.82(16)
C12 C10 C13 107.15(16)
C11 C10 C13 108.68(16)
C10 C11 H11A 109.5
C10 C11 H11B 109.5
H11A C11 H11B 109.5
C10 C11 H11C 109.5
H11A C11 H11C 109.5
H11B C11 H11C 109.5
C10 C12 H12A 109.5
C10 C12 H12B 109.5
H12A C12 H12B 109.5
C10 C12 H12C 109.5
H12A C12 H12C 109.5
H12B C12 H12C 109.5
C10 C13 H13A 109.5
C10 C13 H13B 109.5
H13A C13 H13B 109.5
C10 C13 H13C 109.5
H13A C13 H13C 109.5
H13B C13 H13C 109.5
C17 C14 C15 108.34(18)
C17 C14 C8 112.06(17)
C15 C14 C8 109.43(16)
C17 C14 C16 107.78(17)
C15 C14 C16 109.22(18)
C8 C14 C16 109.95(16)
C14 C15 H15A 109.5
C14 C15 H15B 109.5
H15A C15 H15B 109.5
C14 C15 H15C 109.5
H15A C15 H15C 109.5
H15B C15 H15C 109.5
C14 C16 H16A 109.5
C14 C16 H16B 109.5
H16A C16 H16B 109.5
C14 C16 H16C 109.5
H16A C16 H16C 109.5
H16B C16 H16C 109.5
C14 C17 H17A 109.5
C14 C17 H17B 109.5
H17A C17 H17B 109.5
C14 C17 H17C 109.5
H17A C17 H17C 109.5
H17B C17 H17C 109.5
N2 C18 C20 111.58(16)
N2 C18 C19 109.09(16)
C20 C18 C19 110.67(18)
N2 C18 H18 108.5
C20 C18 H18 108.5
C19 C18 H18 108.5
C18 C19 H19A 109.5
C18 C19 H19B 109.5
H19A C19 H19B 109.5
C18 C19 H19C 109.5
H19A C19 H19C 109.5
H19B C19 H19C 109.5
C18 C20 H20A 109.5
C18 C20 H20B 109.5
H20A C20 H20B 109.5
C18 C20 H20C 109.5
H20A C20 H20C 109.5
H20B C20 H20C 109.5
C22 C21 C25 112.08(18)
C22 C21 Pd1 74.37(12)
C25 C21 Pd1 106.93(13)
C22 C21 H21 124.0
C25 C21 H21 124.0
Pd1 C21 H21 88.9
C21 C22 C23 112.62(18)
C21 C22 Pd1 70.80(12)
C23 C22 Pd1 114.26(13)
C21 C22 H22 123.7
C23 C22 H22 123.7
Pd1 C22 H22 85.8
C22 C23 C24 104.23(16)
C22 C23 H23A 110.9
C24 C23 H23A 110.9
C22 C23 H23B 110.9
C24 C23 H23B 110.9
H23A C23 H23B 108.9
C29 C24 C23 118.38(17)
C29 C24 C25 103.44(15)
C23 C24 C25 106.11(15)
C29 C24 H24 109.5
C23 C24 H24 109.5
C25 C24 H24 109.5
C21 C25 C26 113.96(16)
C21 C25 C24 104.55(16)
C26 C25 C24 102.16(15)
C21 C25 H25 111.8
C26 C25 H25 111.8
C24 C25 H25 111.8
C25 C26 C30 100.18(15)
C25 C26 C27 106.97(15)
C30 C26 C27 103.18(15)
C25 C26 H26 114.9
C30 C26 H26 114.9
C27 C26 H26 114.9
C28 C27 C26 103.18(14)
C28 C27 Pd1 114.44(12)
C26 C27 Pd1 110.85(12)
C28 C27 H27 109.4
C26 C27 H27 109.4
Pd1 C27 H27 109.4
O2 C28 C27 107.90(14)
O2 C28 C29 110.54(15)
C27 C28 C29 102.97(15)
O2 C28 H28 111.7
C27 C28 H28 111.7
C29 C28 H28 111.7
C30 C29 C28 100.19(15)
C30 C29 C24 101.23(16)
C28 C29 C24 110.29(15)
C30 C29 H29 114.5
C28 C29 H29 114.5
C24 C29 H29 114.5
C29 C30 C26 94.21(15)
C29 C30 H30A 112.9
C26 C30 H30A 112.9
C29 C30 H30B 112.9
C26 C30 H30B 112.9
H30A C30 H30B 110.3
O2 C31 C32 108.70(16)
O2 C31 H31A 109.9
C32 C31 H31A 109.9
O2 C31 H31B 109.9
C32 C31 H31B 109.9
H31A C31 H31B 108.3
C31 C32 H32A 109.5
C31 C32 H32B 109.5
H32A C32 H32B 109.5
C31 C32 H32C 109.5
H32A C32 H32C 109.5
H32B C32 H32C 109.5

loop_
_geom_bond_atom_site_label_1
_geom_bond_atom_site_label_2
_geom_bond_distance
Pd1 C1 2.003(2)
Pd1 C27 2.0458(19)
Pd1 O1 2.1431(15)
Pd1 C21 2.222(2)
Pd1 C22 2.266(2)
O1 C5 1.330(2)
O2 C31 1.425(2)
O2 C28 1.448(2)
O3 H3A 1.03(2)
O3 H3B 1.00(2)
N1 C1 1.358(2)
N1 C2 1.385(2)
N1 C4 1.433(2)
N2 C1 1.358(2)
N2 C3 1.395(2)
N2 C18 1.474(2)
C2 C3 1.339(3)
C2 H2 0.9500
C3 H3 0.9500
C4 C9 1.388(2)
C4 C5 1.407(3)
C5 C6 1.433(3)
C6 C7 1.393(2)
C6 C10 1.534(3)
C7 C8 1.399(3)
C7 H7 0.9500
C8 C9 1.388(3)
C8 C14 1.534(3)
C9 H9 0.9500
C10 C12 1.536(3)
C10 C11 1.537(3)
C10 C13 1.544(3)
C11 H11A 0.9800
C11 H11B 0.9800
C11 H11C 0.9800
C12 H12A 0.9800
C12 H12B 0.9800
C12 H12C 0.9800
C13 H13A 0.9800
C13 H13B 0.9800
C13 H13C 0.9800
C14 C17 1.529(3)
C14 C15 1.534(3)
C14 C16 1.540(3)
C15 H15A 0.9800
C15 H15B 0.9800
C15 H15C 0.9800
C16 H16A 0.9800
C16 H16B 0.9800
C16 H16C 0.9800
C17 H17A 0.9800
C17 H17B 0.9800
C17 H17C 0.9800
C18 C20 1.515(3)
C18 C19 1.540(3)
C18 H18 1.0000
C19 H19A 0.9800
C19 H19B 0.9800
C19 H19C 0.9800
C20 H20A 0.9800
C20 H20B 0.9800
C20 H20C 0.9800
C21 C22 1.344(3)
C21 C25 1.511(3)
C21 H21 0.9500
C22 C23 1.515(3)
C22 H22 0.9500
C23 C24 1.561(3)
C23 H23A 0.9900
C23 H23B 0.9900
C24 C29 1.553(3)
C24 C25 1.568(3)
C24 H24 1.0000
C25 C26 1.531(3)
C25 H25 1.0000
C26 C30 1.546(3)
C26 C27 1.564(3)
C26 H26 1.0000
C27 C28 1.534(3)
C27 H27 1.0000
C28 C29 1.536(3)
C28 H28 1.0000
C29 C30 1.536(3)
C29 H29 1.0000
C30 H30A 0.9900
C30 H30B 0.9900
C31 C32 1.505(3)
C31 H31A 0.9900
C31 H31B 0.9900
C32 H32A 0.9800
C32 H32B 0.9800
C32 H32C 0.9800

loop_
_geom_hbond_atom_site_label_D
_geom_hbond_atom_site_label_H
_geom_hbond_atom_site_label_A
_geom_hbond_distance_DH
_geom_hbond_distance_HA
_geom_hbond_distance_DA
_geom_hbond_angle_DHA
_geom_hbond_site_symmetry_A
O3 H3A O1 1.03(2) 1.785(19) 2.790(2) 165(2) 1_655
O3 H3B O2 1.00(2) 2.134(19) 3.026(3) 148(2) .
C2 H2 O3 0.95 2.38 3.159(3) 138.5 2_656
C18 H18 O2 1.00 2.40 3.386(3) 167.9 .
C20 H20C O3 0.98 2.65 3.321(3) 125.7 .

loop_
_geom_torsion_atom_site_label_1
_geom_torsion_atom_site_label_2
_geom_torsion_atom_site_label_3
_geom_torsion_atom_site_label_4
_geom_torsion
C2 N1 C1 N2 -0.9(2)
C4 N1 C1 N2 174.41(15)
C2 N1 C1 Pd1 -172.39(12)
C4 N1 C1 Pd1 2.9(2)
C3 N2 C1 N1 0.8(2)
C18 N2 C1 N1 -171.88(16)
C3 N2 C1 Pd1 170.38(15)
C18 N2 C1 Pd1 -2.3(3)
C1 N1 C2 C3 0.7(2)
C4 N1 C2 C3 -174.66(17)
N1 C2 C3 N2 -0.1(2)
C1 N2 C3 C2 -0.4(2)
C18 N2 C3 C2 172.02(17)
C1 N1 C4 C9 143.55(18)
C2 N1 C4 C9 -41.8(2)
C1 N1 C4 C5 -40.2(3)
C2 N1 C4 C5 134.50(19)
Pd1 O1 C5 C4 46.7(2)
Pd1 O1 C5 C6 -134.18(15)
C9 C4 C5 O1 -175.21(16)
N1 C4 C5 O1 8.7(3)
C9 C4 C5 C6 5.7(3)
N1 C4 C5 C6 -170.41(16)
O1 C5 C6 C7 175.55(16)
C4 C5 C6 C7 -5.3(3)
O1 C5 C6 C10 -5.8(3)
C4 C5 C6 C10 173.38(16)
C5 C6 C7 C8 1.6(3)
C10 C6 C7 C8 -177.08(18)
C6 C7 C8 C9 2.2(3)
C6 C7 C8 C14 -177.88(17)
C5 C4 C9 C8 -1.9(3)
N1 C4 C9 C8 174.19(17)
C7 C8 C9 C4 -2.1(3)
C14 C8 C9 C4 178.00(17)
C7 C6 C10 C12 0.7(3)
C5 C6 C10 C12 -177.98(17)
C7 C6 C10 C11 -119.94(19)
C5 C6 C10 C11 61.4(2)
C7 C6 C10 C13 119.91(19)
C5 C6 C10 C13 -58.7(2)
C9 C8 C14 C17 2.8(3)
C7 C8 C14 C17 -177.08(18)
C9 C8 C14 C15 -117.4(2)
C7 C8 C14 C15 62.7(2)
C9 C8 C14 C16 122.7(2)
C7 C8 C14 C16 -57.2(2)
C1 N2 C18 C20 -165.96(18)
C3 N2 C18 C20 22.6(3)
C1 N2 C18 C19 71.5(2)
C3 N2 C18 C19 -100.0(2)
C25 C21 C22 C23 6.7(2)
Pd1 C21 C22 C23 109.03(16)
C25 C21 C22 Pd1 -102.29(15)
C21 C22 C23 C24 -6.4(2)
Pd1 C22 C23 C24 71.89(18)
C22 C23 C24 C29 -112.00(18)
C22 C23 C24 C25 3.5(2)
C22 C21 C25 C26 106.7(2)
Pd1 C21 C25 C26 27.1(2)
C22 C21 C25 C24 -4.0(2)
Pd1 C21 C25 C24 -83.63(15)
C29 C24 C25 C21 125.21(16)
C23 C24 C25 C21 -0.1(2)
C29 C24 C25 C26 6.19(18)
C23 C24 C25 C26 -119.10(17)
C21 C25 C26 C30 -153.13(17)
C24 C25 C26 C30 -40.98(18)
C21 C25 C26 C27 -45.9(2)
C24 C25 C26 C27 66.30(17)
C25 C26 C27 C28 -80.40(17)
C30 C26 C27 C28 24.74(17)
C25 C26 C27 Pd1 42.55(17)
C30 C26 C27 Pd1 147.69(12)
C31 O2 C28 C27 -161.55(15)
C31 O2 C28 C29 86.56(19)
C26 C27 C28 O2 -105.05(16)
Pd1 C27 C28 O2 134.42(13)
C26 C27 C28 C29 11.86(17)
Pd1 C27 C28 C29 -108.67(14)
O2 C28 C29 C30 70.28(18)
C27 C28 C29 C30 -44.74(17)
O2 C28 C29 C24 176.39(15)
C27 C28 C29 C24 61.37(18)
C23 C24 C29 C30 147.95(16)
C25 C24 C29 C30 31.00(18)
C23 C24 C29 C28 42.5(2)
C25 C24 C29 C28 -74.41(19)
C28 C29 C30 C26 58.21(16)
C24 C29 C30 C26 -55.04(17)
C25 C26 C30 C29 59.61(17)
C27 C26 C30 C29 -50.67(17)
C28 O2 C31 C32 -177.48(17)
